data_4507319
loop_
_publ_author_name
'Perlovich, German L.'
'Proshin, Alexey N.'
'Ol&#x2019;khovich, Marina V.'
'Sharapova, Angelica V.'
'Lermontov, Anatoly S.'

_publ_section_title
;
 Novel Spiro-Derivatives of 1,3-Thiazine Molecular Crystals: Structural
 and Thermodynamic Aspects
;
_journal_issue 2
_journal_name_full 'Crystal Growth &amp; Design'
_journal_page_first 804
_journal_paper_doi 10.1021/cg301511x
_journal_volume 13
_journal_year 2013
_chemical_formula_sum 'C17 H24 N2 S'
_chemical_formula_weight 288.44
_chemical_name_systematic
; 
 ? 
;
_space_group_IT_number 33
_symmetry_cell_setting orthorhombic
_symmetry_space_group_name_Hall 'P 2c -2n'
_symmetry_space_group_name_H-M 'P n a 21'
_atom_sites_solution_hydrogens geom
_atom_sites_solution_primary direct
_atom_sites_solution_secondary difmap
_audit_creation_method SHELXL-97
_cell_angle_alpha 90.00
_cell_angle_beta 90.00
_cell_angle_gamma 90.00
_cell_formula_units_Z 8
_cell_length_a 19.395(3)
_cell_length_b 6.1309(10)
_cell_length_c 27.533(4)
_cell_measurement_reflns_used 3053
_cell_measurement_temperature 296(2)
_cell_measurement_theta_max 19.74
_cell_measurement_theta_min 2.23
_cell_volume 3273.9(9)
_computing_cell_refinement 'Bruker SAINT'
_computing_data_collection 'Bruker APEX2'
_computing_data_reduction 'Bruker SAINT'
_computing_molecular_graphics 'Bruker SHELXTL'
_computing_publication_material 'Bruker SHELXTL'
_computing_structure_refinement 'SHELXL-97 (Sheldrick, 1997)'
_computing_structure_solution 'SHELXS-97 (Sheldrick, 1990)'
_diffrn_ambient_temperature 296(2)
_diffrn_measured_fraction_theta_full 1.000
_diffrn_measured_fraction_theta_max 1.000
_diffrn_measurement_device_type 'Bruker SMART APEX II'
_diffrn_measurement_method \w
_diffrn_radiation_monochromator graphite
_diffrn_radiation_source 'fine-focus sealed tube'
_diffrn_radiation_type MoK\a
_diffrn_radiation_wavelength 0.71073
_diffrn_reflns_av_R_equivalents 0.0595
_diffrn_reflns_av_sigmaI/netI 0.0339
_diffrn_reflns_limit_h_max 24
_diffrn_reflns_limit_h_min -24
_diffrn_reflns_limit_k_max 7
_diffrn_reflns_limit_k_min -7
_diffrn_reflns_limit_l_max 34
_diffrn_reflns_limit_l_min -34
_diffrn_reflns_number 24684
_diffrn_reflns_theta_full 26.38
_diffrn_reflns_theta_max 26.38
_diffrn_reflns_theta_min 2.10
_diffrn_standards_decay_% 0
_diffrn_standards_interval_time 0
_diffrn_standards_number 0
_exptl_absorpt_coefficient_mu 0.191
_exptl_absorpt_correction_T_max 0.7454
_exptl_absorpt_correction_T_min 0.6521
_exptl_absorpt_correction_type multi-scan
_exptl_absorpt_process_details 'SADABS (Bruker, 2004)'
_exptl_crystal_colour colourless
_exptl_crystal_density_diffrn 1.170
_exptl_crystal_density_meas ?
_exptl_crystal_density_method 'not measured'
_exptl_crystal_description block
_exptl_crystal_F_000 1248
_exptl_crystal_size_max 0.09
_exptl_crystal_size_mid 0.08
_exptl_crystal_size_min 0.08
_refine_diff_density_max 0.386
_refine_diff_density_min -0.233
_refine_diff_density_rms 0.040
_refine_ls_abs_structure_details 'Flack H D (1983), Acta Cryst. A39, 876-881'
_refine_ls_abs_structure_Flack -0.03(11)
_refine_ls_extinction_method none
_refine_ls_goodness_of_fit_ref 1.030
_refine_ls_hydrogen_treatment mixed
_refine_ls_matrix_type full
_refine_ls_number_parameters 366
_refine_ls_number_reflns 3426
_refine_ls_number_restraints 11
_refine_ls_restrained_S_all 1.032
_refine_ls_R_factor_all 0.0721
_refine_ls_R_factor_gt 0.0464
_refine_ls_shift/su_max 0.003
_refine_ls_shift/su_mean 0.000
_refine_ls_structure_factor_coef Fsqd
_refine_ls_weighting_details 'calc w=1/[\s^2^(Fo^2^)+(0.0832P)^2^+0.0000P] where P=(Fo^2^+2Fc^2^)/3'
_refine_ls_weighting_scheme calc
_refine_ls_wR_factor_gt 0.1222
_refine_ls_wR_factor_ref 0.1357
_reflns_number_gt 2466
_reflns_number_total 3426
_reflns_threshold_expression I>2\s(I)
_cod_data_source_file cg301511x_si_007.cif
_cod_data_source_block CCDC_894494
_cod_depositor_comments
;
The following automatic conversions were performed:

'_symmetry_cell_setting' value 'Orthorhombic' changed to
'orthorhombic' according to
/home/saulius/struct/CIF-dictionaries/cif_core.dic dictionary named
'cif_core.dic' version 2.4.2 from 2011-04-26.

Automatic conversion script
Id: cif_fix_values 1891 2012-01-12 08:04:46Z andrius 

The following automatic conversions were performed:

'_exptl_crystal_density_meas' value 'not measured' was changed to '?'
- the value is perceived as not measured.

Automatic conversion script
Id: cif_fix_values 3008 2015-01-20 13:52:24Z robertas 
;
_cod_original_sg_symbol_H-M Pna2(1)
_cod_database_code 4507319

loop_
_symmetry_equiv_pos_as_xyz
'x, y, z'
'-x, -y, z+1/2'
'-x+1/2, y+1/2, z+1/2'
'x+1/2, -y+1/2, z'

loop_
_atom_site_label
_atom_site_type_symbol
_atom_site_fract_x
_atom_site_fract_y
_atom_site_fract_z
_atom_site_U_iso_or_equiv
_atom_site_adp_type
_atom_site_occupancy
_atom_site_symmetry_multiplicity
_atom_site_calc_flag
_atom_site_refinement_flags
_atom_site_disorder_assembly
_atom_site_disorder_group
S1 S 0.29147(5) 0.0689(2) -0.00386(4) 0.0594(3) Uani 1 1 d . . .
S2 S 0.44995(5) 0.92136(19) 0.17559(4) 0.0576(3) Uani 1 1 d . . .
N3 N 0.35954(17) 0.6206(6) 0.14779(12) 0.0551(9) Uani 1 1 d . . .
C16 C 0.1328(3) 0.0354(10) -0.0402(2) 0.0827(16) Uani 1 1 d . . .
H16A H 0.0886 0.1036 -0.0466 0.099 Uiso 1 1 calc R . .
H16B H 0.1672 0.1074 -0.0601 0.099 Uiso 1 1 calc R . .
C17 C 0.1515(2) 0.0642(8) 0.01381(18) 0.0618(12) Uani 1 1 d . . .
H17A H 0.1567 0.2185 0.0207 0.074 Uiso 1 1 calc R . .
H17B H 0.1137 0.0100 0.0335 0.074 Uiso 1 1 calc R . .
C12 C 0.2177(2) -0.0543(7) 0.02839(17) 0.0518(10) Uani 1 1 d . . .
C9 C 0.3297(2) 0.2553(7) 0.03718(17) 0.0493(12) Uani 1 1 d . . .
N1 N 0.38057(17) 0.3771(6) 0.02353(13) 0.0533(9) Uani 1 1 d . . .
C1 C 0.41022(19) 0.3568(7) -0.02350(15) 0.0490(10) Uani 1 1 d . . .
C6 C 0.4097(3) 0.5326(8) -0.0542(2) 0.0677(13) Uani 1 1 d . . .
H6A H 0.3881 0.6612 -0.0448 0.081 Uiso 1 1 calc R . .
C5 C 0.4413(3) 0.5192(10) -0.0988(2) 0.0814(16) Uani 1 1 d . . .
H5A H 0.4397 0.6400 -0.1192 0.098 Uiso 1 1 calc R . .
C4 C 0.4751(3) 0.3351(10) -0.11461(18) 0.0702(13) Uani 1 1 d U . .
C7 C 0.5088(5) 0.3354(12) -0.1648(3) 0.134(3) Uani 1 1 d DU . .
H7A H 0.4730 0.3583 -0.1889 0.161 Uiso 1 1 calc R . .
H7B H 0.5399 0.4590 -0.1666 0.161 Uiso 1 1 calc R . .
C14 C 0.1958(4) -0.3153(10) -0.0415(2) 0.0924(19) Uani 1 1 d . . .
H14A H 0.2327 -0.2547 -0.0610 0.111 Uiso 1 1 calc R . .
H14B H 0.1918 -0.4692 -0.0492 0.111 Uiso 1 1 calc R . .
C13 C 0.2135(3) -0.2893(9) 0.0120(2) 0.0703(14) Uani 1 1 d . . .
H13A H 0.1788 -0.3637 0.0312 0.084 Uiso 1 1 calc R . .
H13B H 0.2574 -0.3595 0.0183 0.084 Uiso 1 1 calc R . .
C2 C 0.4438(2) 0.1708(8) -0.03826(17) 0.0553(11) Uani 1 1 d . . .
H2A H 0.4452 0.0499 -0.0179 0.066 Uiso 1 1 calc R . .
C3 C 0.4755(2) 0.1623(9) -0.08335(18) 0.0662(12) Uani 1 1 d . . .
H3A H 0.4978 0.0346 -0.0926 0.079 Uiso 1 1 calc R . .
N2 N 0.30660(19) 0.2710(7) 0.08321(15) 0.0577(11) Uani 1 1 d . . .
H2N H 0.326(2) 0.354(9) 0.1041(19) 0.069 Uiso 1 1 d . . .
C10 C 0.2438(2) 0.1853(9) 0.10169(17) 0.0665(12) Uani 1 1 d . . .
H10A H 0.2061 0.2802 0.0923 0.080 Uiso 1 1 calc R . .
H10B H 0.2458 0.1829 0.1369 0.080 Uiso 1 1 calc R . .
C11 C 0.2296(3) -0.0429(8) 0.08327(18) 0.0669(12) Uani 1 1 d . . .
H11A H 0.1893 -0.1000 0.0997 0.080 Uiso 1 1 calc R . .
H11B H 0.2684 -0.1357 0.0916 0.080 Uiso 1 1 calc R . .
C32 C 0.6079(3) 1.2147(11) 0.2258(2) 0.094(2) Uani 1 1 d U . .
H32A H 0.6152 1.2287 0.2606 0.113 Uiso 1 1 calc R . .
H32B H 0.6457 1.2874 0.2094 0.113 Uiso 1 1 calc R . .
C31 C 0.5407(3) 1.3234(10) 0.2121(2) 0.0804(15) Uani 1 1 d . . .
H31A H 0.5440 1.4786 0.2185 0.096 Uiso 1 1 calc R . .
H31B H 0.5039 1.2650 0.2321 0.096 Uiso 1 1 calc R . .
C30 C 0.5233(3) 1.2880(8) 0.1592(2) 0.0704(14) Uani 1 1 d . . .
H30A H 0.5565 1.3668 0.1395 0.085 Uiso 1 1 calc R . .
H30B H 0.4782 1.3499 0.1528 0.085 Uiso 1 1 calc R . .
C29 C 0.5230(2) 1.0479(6) 0.14318(15) 0.0485(9) Uani 1 1 d . . .
C26 C 0.4104(2) 0.7388(7) 0.13435(16) 0.0443(10) Uani 1 1 d . . .
C18 C 0.33183(18) 0.6331(7) 0.19531(16) 0.0488(10) Uani 1 1 d . A .
C19 C 0.2973(2) 0.8148(9) 0.21240(18) 0.0617(12) Uani 1 1 d . . .
H19A H 0.2931 0.9374 0.1927 0.074 Uiso 1 1 calc R . .
C20 C 0.2689(2) 0.8159(10) 0.25863(19) 0.0696(14) Uani 1 1 d . A .
H20A H 0.2456 0.9399 0.2691 0.084 Uiso 1 1 calc R . .
C21 C 0.2739(3) 0.6398(10) 0.2896(2) 0.0772(15) Uani 1 1 d . . .
C23 C 0.3351(2) 0.4520(9) 0.22515(19) 0.0680(13) Uani 1 1 d . . .
H23A H 0.3570 0.3260 0.2144 0.082 Uiso 1 1 calc R A .
C22 C 0.3060(3) 0.4578(10) 0.2711(2) 0.0815(16) Uani 1 1 d . A .
H22A H 0.3082 0.3331 0.2903 0.098 Uiso 1 1 calc R . .
N4 N 0.43333(19) 0.7255(7) 0.08831(15) 0.0561(10) Uani 1 1 d . . .
H4N H 0.417(2) 0.632(9) 0.071(2) 0.067 Uiso 1 1 d . . .
C27 C 0.4982(2) 0.8081(8) 0.07093(16) 0.0599(11) Uani 1 1 d . . .
H27A H 0.4978 0.8094 0.0357 0.072 Uiso 1 1 calc R . .
H27B H 0.5349 0.7117 0.0814 0.072 Uiso 1 1 calc R . .
C28 C 0.5123(3) 1.0354(8) 0.08934(17) 0.0642(12) Uani 1 1 d . . .
H28A H 0.5531 1.0915 0.0732 0.077 Uiso 1 1 calc R . .
H28B H 0.4739 1.1288 0.0806 0.077 Uiso 1 1 calc R . .
C34 C 0.5901(2) 0.9389(8) 0.16006(18) 0.0627(12) Uani 1 1 d . . .
H34A H 0.5866 0.7831 0.1544 0.075 Uiso 1 1 calc R . .
H34B H 0.6278 0.9932 0.1403 0.075 Uiso 1 1 calc R . .
C33 C 0.6075(3) 0.9753(10) 0.2121(2) 0.0822(16) Uani 1 1 d . . .
H33A H 0.6525 0.9135 0.2187 0.099 Uiso 1 1 calc R . .
H33B H 0.5741 0.8994 0.2322 0.099 Uiso 1 1 calc R . .
C15 C 0.1293(3) -0.2020(13) -0.0536(3) 0.101(2) Uani 1 1 d . . .
H15A H 0.0917 -0.2709 -0.0362 0.121 Uiso 1 1 calc R . .
H15B H 0.1202 -0.2159 -0.0881 0.121 Uiso 1 1 calc R . .
C8 C 0.5483(4) 0.1344(15) -0.1786(3) 0.169(4) Uani 1 1 d DU . .
H8A H 0.5666 0.1513 -0.2108 0.253 Uiso 1 1 calc R . .
H8B H 0.5181 0.0104 -0.1777 0.253 Uiso 1 1 calc R . .
H8C H 0.5855 0.1129 -0.1561 0.253 Uiso 1 1 calc R . .
C24 C 0.2498(8) 0.595(2) 0.3418(6) 0.092(3) Uiso 0.50 1 d P A 1
H24A H 0.2867 0.5159 0.3578 0.138 Uiso 0.50 1 calc PR A 1
H24B H 0.2460 0.7347 0.3579 0.138 Uiso 0.50 1 calc PR A 1
C25 C 0.1901(11) 0.483(3) 0.3510(9) 0.157(5) Uiso 0.50 1 d P A 1
H25A H 0.1786 0.4973 0.3848 0.235 Uiso 0.50 1 calc PR A 1
H25B H 0.1963 0.3321 0.3431 0.235 Uiso 0.50 1 calc PR A 1
H25C H 0.1535 0.5427 0.3316 0.235 Uiso 0.50 1 calc PR A 1
C25A C 0.1902(12) 0.637(4) 0.3449(9) 0.157(5) Uiso 0.50 1 d P A 2
H25D H 0.1902 0.4802 0.3456 0.235 Uiso 0.50 1 calc PR A 2
H25E H 0.1596 0.6869 0.3199 0.235 Uiso 0.50 1 calc PR A 2
H25F H 0.1751 0.6915 0.3758 0.235 Uiso 0.50 1 calc PR A 2
C24A C 0.2403(8) 0.693(2) 0.3378(6) 0.092(3) Uiso 0.50 1 d P A 2
H24C H 0.2701 0.6376 0.3632 0.111 Uiso 0.50 1 calc PR A 2
H24D H 0.2397 0.8508 0.3410 0.111 Uiso 0.50 1 calc PR A 2

loop_
_atom_site_aniso_label
_atom_site_aniso_U_11
_atom_site_aniso_U_22
_atom_site_aniso_U_33
_atom_site_aniso_U_23
_atom_site_aniso_U_13
_atom_site_aniso_U_12
S1 0.0521(6) 0.0742(8) 0.0518(6) -0.0100(6) 0.0073(5) -0.0158(5)
S2 0.0538(6) 0.0718(7) 0.0472(5) -0.0082(6) 0.0056(4) -0.0151(5)
N3 0.054(2) 0.062(2) 0.049(2) -0.0133(17) 0.0122(16) -0.0073(17)
C16 0.061(3) 0.094(4) 0.093(4) 0.001(3) -0.023(3) 0.007(3)
C17 0.045(2) 0.064(3) 0.076(3) 0.007(2) 0.010(2) 0.003(2)
C12 0.052(2) 0.043(2) 0.059(2) 0.0052(19) 0.0060(18) -0.0020(17)
C9 0.043(2) 0.054(3) 0.051(3) -0.0045(18) -0.0019(18) 0.0058(18)
N1 0.052(2) 0.059(2) 0.049(2) -0.0105(17) 0.0083(15) -0.0088(17)
C1 0.045(2) 0.055(3) 0.047(2) -0.0086(19) 0.0016(17) -0.0104(19)
C6 0.074(3) 0.053(3) 0.076(3) 0.000(2) 0.012(3) -0.003(2)
C5 0.104(4) 0.075(4) 0.066(3) 0.018(3) 0.014(3) -0.009(3)
C4 0.074(3) 0.090(4) 0.046(3) 0.001(3) 0.005(2) -0.010(3)
C7 0.174(7) 0.153(7) 0.076(4) -0.009(5) 0.056(5) -0.031(6)
C14 0.129(5) 0.053(3) 0.096(5) -0.018(3) 0.016(4) -0.025(3)
C13 0.084(3) 0.047(3) 0.080(4) 0.005(2) 0.002(3) -0.010(2)
C2 0.054(2) 0.059(3) 0.052(3) -0.002(2) 0.0001(19) 0.003(2)
C3 0.067(3) 0.077(4) 0.055(3) -0.011(3) 0.007(2) 0.007(3)
N2 0.061(2) 0.066(3) 0.046(2) -0.0101(18) 0.0118(18) -0.0074(19)
C10 0.063(3) 0.083(4) 0.053(3) 0.003(3) 0.012(2) -0.002(3)
C11 0.072(3) 0.067(3) 0.062(3) 0.015(2) 0.009(2) -0.001(2)
C32 0.089(4) 0.106(5) 0.087(4) -0.009(3) -0.017(3) -0.033(3)
C31 0.103(4) 0.055(3) 0.084(4) -0.015(3) 0.004(3) -0.016(3)
C30 0.088(3) 0.044(3) 0.079(4) 0.005(2) 0.001(3) 0.005(2)
C29 0.048(2) 0.042(2) 0.055(2) 0.0060(18) 0.0051(18) -0.0034(17)
C26 0.049(2) 0.043(3) 0.041(2) -0.0046(16) 0.0032(18) 0.0062(18)
C18 0.042(2) 0.057(3) 0.047(2) -0.006(2) 0.0009(17) -0.0053(18)
C19 0.058(3) 0.074(3) 0.053(3) -0.009(3) 0.001(2) 0.002(2)
C20 0.058(3) 0.084(4) 0.067(3) -0.028(3) 0.011(2) 0.001(3)
C21 0.081(3) 0.094(4) 0.057(3) -0.011(3) 0.013(3) -0.017(3)
C23 0.066(3) 0.068(3) 0.070(3) -0.003(3) 0.015(2) -0.003(2)
C22 0.102(4) 0.072(4) 0.070(4) 0.013(3) 0.013(3) -0.006(3)
N4 0.060(2) 0.061(3) 0.048(2) -0.0126(18) 0.0058(18) -0.0074(18)
C27 0.068(3) 0.064(3) 0.048(3) -0.002(2) 0.012(2) -0.003(2)
C28 0.070(3) 0.068(3) 0.054(3) 0.011(2) 0.002(2) -0.014(2)
C34 0.049(2) 0.063(3) 0.076(3) 0.007(2) 0.006(2) 0.006(2)
C33 0.061(3) 0.101(4) 0.085(4) 0.005(3) -0.018(3) 0.009(3)
C15 0.088(4) 0.130(6) 0.085(5) -0.011(4) -0.014(3) -0.039(4)
C8 0.174(8) 0.251(11) 0.082(5) -0.028(6) 0.064(5) 0.002(7)

loop_
_atom_type_symbol
_atom_type_description
_atom_type_scat_dispersion_real
_atom_type_scat_dispersion_imag
_atom_type_scat_source
C C 0.0033 0.0016 'International Tables Vol C Tables 4.2.6.8 and 6.1.1.4'
H H 0.0000 0.0000 'International Tables Vol C Tables 4.2.6.8 and 6.1.1.4'
N N 0.0061 0.0033 'International Tables Vol C Tables 4.2.6.8 and 6.1.1.4'
S S 0.1246 0.1234 'International Tables Vol C Tables 4.2.6.8 and 6.1.1.4'

loop_
_geom_angle_atom_site_label_1
_geom_angle_atom_site_label_2
_geom_angle_atom_site_label_3
_geom_angle
C9 S1 C12 106.4(2)
C26 S2 C29 106.8(2)
C26 N3 C18 121.9(4)
C15 C16 C17 111.0(5)
C15 C16 H16A 109.4
C17 C16 H16A 109.4
C15 C16 H16B 109.4
C17 C16 H16B 109.4
H16A C16 H16B 108.0
C12 C17 C16 113.3(4)
C12 C17 H17A 108.9
C16 C17 H17A 108.9
C12 C17 H17B 108.9
C16 C17 H17B 108.9
H17A C17 H17B 107.7
C13 C12 C17 109.2(4)
C13 C12 C11 110.2(4)
C17 C12 C11 111.4(4)
C13 C12 S1 106.8(3)
C17 C12 S1 109.3(3)
C11 C12 S1 109.8(3)
N1 C9 N2 119.1(4)
N1 C9 S1 120.5(4)
N2 C9 S1 120.5(3)
C9 N1 C1 121.5(4)
C6 C1 C2 118.3(4)
C6 C1 N1 119.3(4)
C2 C1 N1 122.2(4)
C1 C6 C5 120.1(5)
C1 C6 H6A 120.0
C5 C6 H6A 120.0
C6 C5 C4 123.0(5)
C6 C5 H5A 118.5
C4 C5 H5A 118.5
C3 C4 C5 116.0(5)
C3 C4 C7 124.7(6)
C5 C4 C7 119.3(6)
C8 C7 C4 116.5(6)
C8 C7 H7A 108.2
C4 C7 H7A 108.2
C8 C7 H7B 108.2
C4 C7 H7B 108.2
H7A C7 H7B 107.3
C15 C14 C13 111.1(5)
C15 C14 H14A 109.4
C13 C14 H14A 109.4
C15 C14 H14B 109.4
C13 C14 H14B 109.4
H14A C14 H14B 108.0
C12 C13 C14 113.6(5)
C12 C13 H13A 108.8
C14 C13 H13A 108.8
C12 C13 H13B 108.8
C14 C13 H13B 108.8
H13A C13 H13B 107.7
C1 C2 C3 120.4(5)
C1 C2 H2A 119.8
C3 C2 H2A 119.8
C4 C3 C2 122.2(5)
C4 C3 H3A 118.9
C2 C3 H3A 118.9
C9 N2 C10 126.5(4)
C9 N2 H2N 122(3)
C10 N2 H2N 111(3)
N2 C10 C11 112.1(4)
N2 C10 H10A 109.2
C11 C10 H10A 109.2
N2 C10 H10B 109.2
C11 C10 H10B 109.2
H10A C10 H10B 107.9
C10 C11 C12 113.6(4)
C10 C11 H11A 108.8
C12 C11 H11A 108.8
C10 C11 H11B 108.8
C12 C11 H11B 108.8
H11A C11 H11B 107.7
C31 C32 C33 111.1(5)
C31 C32 H32A 109.4
C33 C32 H32A 109.4
C31 C32 H32B 109.4
C33 C32 H32B 109.4
H32A C32 H32B 108.0
C32 C31 C30 111.7(5)
C32 C31 H31A 109.3
C30 C31 H31A 109.3
C32 C31 H31B 109.3
C30 C31 H31B 109.3
H31A C31 H31B 107.9
C31 C30 C29 114.5(4)
C31 C30 H30A 108.6
C29 C30 H30A 108.6
C31 C30 H30B 108.6
C29 C30 H30B 108.6
H30A C30 H30B 107.6
C28 C29 C34 113.2(4)
C28 C29 C30 109.4(4)
C34 C29 C30 109.1(4)
C28 C29 S2 110.5(3)
C34 C29 S2 108.8(3)
C30 C29 S2 105.5(3)
N3 C26 N4 119.6(4)
N3 C26 S2 120.5(3)
N4 C26 S2 119.9(3)
C19 C18 C23 117.9(4)
C19 C18 N3 122.8(4)
C23 C18 N3 119.2(4)
C18 C19 C20 120.6(5)
C18 C19 H19A 119.7
C20 C19 H19A 119.7
C21 C20 C19 122.4(5)
C21 C20 H20A 118.8
C19 C20 H20A 118.8
C22 C21 C20 116.0(5)
C22 C21 C24A 134.0(8)
C20 C21 C24A 110.0(8)
C22 C21 C24 109.7(7)
C20 C21 C24 134.3(7)
C18 C23 C22 120.2(5)
C18 C23 H23A 119.9
C22 C23 H23A 119.9
C21 C22 C23 122.9(5)
C21 C22 H22A 118.6
C23 C22 H22A 118.6
C26 N4 C27 125.6(4)
C26 N4 H4N 118(4)
C27 N4 H4N 113(4)
N4 C27 C28 111.9(4)
N4 C27 H27A 109.2
C28 C27 H27A 109.2
N4 C27 H27B 109.2
C28 C27 H27B 109.2
H27A C27 H27B 107.9
C29 C28 C27 113.9(4)
C29 C28 H28A 108.8
C27 C28 H28A 108.8
C29 C28 H28B 108.8
C27 C28 H28B 108.8
H28A C28 H28B 107.7
C33 C34 C29 114.7(4)
C33 C34 H34A 108.6
C29 C34 H34A 108.6
C33 C34 H34B 108.6
C29 C34 H34B 108.6
H34A C34 H34B 107.6
C34 C33 C32 112.8(5)
C34 C33 H33A 109.0
C32 C33 H33A 109.0
C34 C33 H33B 109.0
C32 C33 H33B 109.0
H33A C33 H33B 107.8
C14 C15 C16 110.7(5)
C14 C15 H15A 109.5
C16 C15 H15A 109.5
C14 C15 H15B 109.5
C16 C15 H15B 109.5
H15A C15 H15B 108.1
C7 C8 H8A 109.5
C7 C8 H8B 109.5
H8A C8 H8B 109.5
C7 C8 H8C 109.5
H8A C8 H8C 109.5
H8B C8 H8C 109.5
C25 C24 C21 121.5(15)
C25 C24 H24A 107.0
C21 C24 H24A 107.0
C25 C24 H24B 107.0
C21 C24 H24B 107.0
H24A C24 H24B 106.7
C24A C25A H25D 109.5
C24A C25A H25E 109.5
H25D C25A H25E 109.5
C24A C25A H25F 109.5
H25D C25A H25F 109.5
H25E C25A H25F 109.5
C25A C24A C21 119.4(19)
C25A C24A H24C 107.5
C21 C24A H24C 107.5
C25A C24A H24D 107.5
C21 C24A H24D 107.5
H24C C24A H24D 107.0

loop_
_geom_bond_atom_site_label_1
_geom_bond_atom_site_label_2
_geom_bond_distance
S1 C9 1.770(4)
S1 C12 1.846(4)
S2 C26 1.770(4)
S2 C29 1.846(4)
N3 C26 1.278(5)
N3 C18 1.417(5)
C16 C15 1.504(9)
C16 C17 1.540(7)
C16 H16A 0.9700
C16 H16B 0.9700
C17 C12 1.529(6)
C17 H17A 0.9700
C17 H17B 0.9700
C12 C13 1.512(7)
C12 C11 1.530(7)
C9 N1 1.293(5)
C9 N2 1.348(6)
N1 C1 1.422(5)
C1 C6 1.369(7)
C1 C2 1.374(6)
C6 C5 1.374(7)
C6 H6A 0.9300
C5 C4 1.377(8)
C5 H5A 0.9300
C4 C3 1.365(7)
C4 C7 1.529(8)
C7 C8 1.4993(11)
C7 H7A 0.9700
C7 H7B 0.9700
C14 C15 1.503(9)
C14 C13 1.520(8)
C14 H14A 0.9700
C14 H14B 0.9700
C13 H13A 0.9700
C13 H13B 0.9700
C2 C3 1.387(7)
C2 H2A 0.9300
C3 H3A 0.9300
N2 C10 1.422(6)
N2 H2N 0.85(5)
C10 C11 1.513(7)
C10 H10A 0.9700
C10 H10B 0.9700
C11 H11A 0.9700
C11 H11B 0.9700
C32 C31 1.512(9)
C32 C33 1.516(9)
C32 H32A 0.9700
C32 H32B 0.9700
C31 C30 1.512(7)
C31 H31A 0.9700
C31 H31B 0.9700
C30 C29 1.536(6)
C30 H30A 0.9700
C30 H30B 0.9700
C29 C28 1.499(6)
C29 C34 1.535(6)
C26 N4 1.346(6)
C18 C19 1.382(7)
C18 C23 1.383(7)
C19 C20 1.387(7)
C19 H19A 0.9300
C20 C21 1.379(8)
C20 H20A 0.9300
C21 C22 1.376(8)
C21 C24A 1.514(16)
C21 C24 1.536(16)
C23 C22 1.386(7)
C23 H23A 0.9300
C22 H22A 0.9300
N4 C27 1.438(6)
N4 H4N 0.81(5)
C27 C28 1.508(7)
C27 H27A 0.9700
C27 H27B 0.9700
C28 H28A 0.9700
C28 H28B 0.9700
C34 C33 1.488(7)
C34 H34A 0.9700
C34 H34B 0.9700
C33 H33A 0.9700
C33 H33B 0.9700
C15 H15A 0.9700
C15 H15B 0.9700
C8 H8A 0.9600
C8 H8B 0.9600
C8 H8C 0.9600
C24 C25 1.37(2)
C24 H24A 0.9700
C24 H24B 0.9700
C25 H25A 0.9600
C25 H25B 0.9600
C25 H25C 0.9600
C25A C24A 1.05(2)
C25A H25D 0.9600
C25A H25E 0.9600
C25A H25F 0.9600
C24A H24C 0.9700
C24A H24D 0.9700

loop_
_geom_hbond_atom_site_label_D
_geom_hbond_atom_site_label_H
_geom_hbond_atom_site_label_A
_geom_hbond_distance_DH
_geom_hbond_distance_HA
_geom_hbond_distance_DA
_geom_hbond_angle_DHA
N4 H4N N1 0.81(5) 2.15(6) 2.965(5) 176(5)
N2 H2N N3 0.85(5) 2.13(6) 2.968(5) 166(5)
